data_7250909
loop_
_publ_author_name
'Zhang, Xiaoyan'
'Zhang, Qisheng'
'Zhao, Yunshu'
'Li, Guiying'
'Jiang, Tiying'
'Suo, Zhirong'
'Sun, Shanhu'
'Su, Li'

_publ_section_title
;
 Synthesis, crystal structure and properties of
 3-picrylamino-1,2,4-triazole-nitric acid self-assembled energetic
 material
;
_journal_issue 42
_journal_name_full 'RSC Advances'
_journal_page_first 35109
_journal_page_last 35114
_journal_paper_doi 10.1039/D5RA05291B
_journal_volume 15
_journal_year 2025
_chemical_formula_moiety 'N O3, C8 H6 N7 O6'
_chemical_formula_sum 'C8 H6 N8 O9'
_chemical_formula_weight 358.21
_space_group_crystal_system orthorhombic
_space_group_IT_number 29
_space_group_name_Hall 'P 2c -2ac'
_space_group_name_H-M_alt 'P c a 21'
_atom_sites_solution_hydrogens geom
_atom_sites_solution_primary dual
_audit_creation_date 2024-07-22
_audit_creation_method
;
Olex2 1.2-beta
(compiled 2016.11.30 svn.r3356 for OlexSys, GUI svn.r5269)
;
_audit_update_record
;
2025-08-28 deposited with the CCDC.	2025-09-18 downloaded from the CCDC.
;
_cell_angle_alpha 90
_cell_angle_beta 90
_cell_angle_gamma 90
_cell_formula_units_Z 4
_cell_length_a 19.0525(8)
_cell_length_b 4.9314(3)
_cell_length_c 14.2572(7)
_cell_measurement_reflns_used 1734
_cell_measurement_temperature 150.0(1)
_cell_measurement_theta_max 25.78
_cell_measurement_theta_min 2.57
_cell_volume 1339.54(12)
_computing_cell_refinement 'SAINT V8.40A (bruker apex III, 2016)'
_computing_data_collection 'SAINT V8.40A (bruker apex III, 2016)'
_computing_data_reduction 'SAINT V8.40A (bruker apex III, 2016)'
_computing_molecular_graphics 'Olex2 (Dolomanov et al., 2009)'
_computing_publication_material 'Olex2 (Dolomanov et al., 2009)'
_computing_structure_refinement 'ShelXL (Sheldrick, 2015)'
_computing_structure_solution 'ShelXT (Sheldrick, 2015)'
_diffrn_ambient_temperature 150.0(1)
_diffrn_measured_fraction_theta_full 0.997
_diffrn_measured_fraction_theta_max 0.996
_diffrn_measurement_device_type 'Bruker APEX-II CCD'
_diffrn_measurement_method '\f and \w scans'
_diffrn_radiation_type MoK\a
_diffrn_radiation_wavelength 0.71073
_diffrn_reflns_av_R_equivalents 0.0981
_diffrn_reflns_av_unetI/netI 0.1102
_diffrn_reflns_Laue_measured_fraction_full 0.997
_diffrn_reflns_Laue_measured_fraction_max 0.996
_diffrn_reflns_limit_h_max 23
_diffrn_reflns_limit_h_min -23
_diffrn_reflns_limit_k_max 6
_diffrn_reflns_limit_k_min -5
_diffrn_reflns_limit_l_max 16
_diffrn_reflns_limit_l_min -17
_diffrn_reflns_number 5683
_diffrn_reflns_point_group_measured_fraction_full 0.882
_diffrn_reflns_point_group_measured_fraction_max 0.863
_diffrn_reflns_theta_full 25.242
_diffrn_reflns_theta_max 26.340
_diffrn_reflns_theta_min 2.138
_diffrn_standards_number 0
_exptl_absorpt_coefficient_mu 0.163
_exptl_absorpt_correction_T_max 0.7454
_exptl_absorpt_correction_T_min 0.5086
_exptl_absorpt_correction_type multi-scan
_exptl_absorpt_process_details
;
SADABS-2016/2 (Bruker,2016/2) was used for absorption correction.
wR2(int) was 0.1629 before and 0.0605 after correction.
The Ratio of minimum to maximum transmission is 0.6823.
The \l/2 correction factor is Not present.
;
_exptl_crystal_colour colourless
_exptl_crystal_colour_primary colourless
_exptl_crystal_density_diffrn 1.776
_exptl_crystal_description block
_exptl_crystal_F_000 728
_exptl_crystal_size_max 0.26
_exptl_crystal_size_mid 0.23
_exptl_crystal_size_min 0.22
_refine_diff_density_max 0.291
_refine_diff_density_min -0.336
_refine_diff_density_rms 0.082
_refine_ls_abs_structure_details
;
 Flack x determined using 608 quotients [(I+)-(I-)]/[(I+)+(I-)]
 (Parsons, Flack and Wagner, Acta Cryst. B69 (2013) 249-259).
;
_refine_ls_abs_structure_Flack -1.9(10)
_refine_ls_extinction_method none
_refine_ls_goodness_of_fit_ref 0.954
_refine_ls_hydrogen_treatment constr
_refine_ls_matrix_type full
_refine_ls_number_parameters 226
_refine_ls_number_reflns 2355
_refine_ls_number_restraints 1
_refine_ls_restrained_S_all 0.954
_refine_ls_R_factor_all 0.0797
_refine_ls_R_factor_gt 0.0621
_refine_ls_shift/su_max 0.000
_refine_ls_shift/su_mean 0.000
_refine_ls_structure_factor_coef Fsqd
_refine_ls_weighting_details 'w=1/[\s^2^(Fo^2^)+(0.1000P)^2^] where P=(Fo^2^+2Fc^2^)/3'
_refine_ls_weighting_scheme calc
_refine_ls_wR_factor_gt 0.1529
_refine_ls_wR_factor_ref 0.1711
_reflns_Friedel_coverage 0.660
_reflns_Friedel_fraction_full 0.757
_reflns_Friedel_fraction_max 0.717
_reflns_number_gt 1899
_reflns_number_total 2355
_reflns_threshold_expression 'I > 2\s(I)'
_cod_data_source_file d5ra05291b2.cif
_cod_data_source_block 6
_cod_database_code 7250909
_shelx_space_group_comment
;
The symmetry employed for this shelxl refinement is uniquely defined
by the following loop, which should always be used as a source of
symmetry information in preference to the above space-group names.
They are only intended as comments.
;
_olex2_refinement_description
;
1. Fixed Uiso
 At 1.2 times of:
  All C(H) groups, All N(H) groups
2.a Aromatic/amide H refined with riding coordinates:
 N6(H6), N4(H4), N5(H5), C4(H4A), C8(H8), C2(H2)
;
_shelx_shelxl_version_number 2014/7
_olex2_submission_special_instructions 'No special instructions were received'

loop_
_space_group_symop_operation_xyz
'x, y, z'
'-x, -y, z+1/2'
'x+1/2, -y, z'
'-x+1/2, y, z+1/2'

loop_
_atom_site_label
_atom_site_type_symbol
_atom_site_fract_x
_atom_site_fract_y
_atom_site_fract_z
_atom_site_U_iso_or_equiv
_atom_site_adp_type
_atom_site_occupancy
_atom_site_site_symmetry_order
_atom_site_calc_flag
_atom_site_refinement_flags_posn
_atom_site_refinement_flags_adp
_atom_site_refinement_flags_occupancy
_atom_site_disorder_assembly
_atom_site_disorder_group
O8 O -0.5579(2) 0.0392(9) -0.3961(3) 0.0300(10) Uani 1 1 d . . . . .
O9 O -0.5241(2) -0.0631(10) -0.5374(3) 0.0307(11) Uani 1 1 d . . . . .
O1 O -0.2844(2) -0.4675(10) -0.6325(3) 0.0302(11) Uani 1 1 d . . . . .
O7 O -0.4818(2) -0.2823(10) -0.4178(3) 0.0333(11) Uani 1 1 d . . . . .
O6 O -0.4063(2) -0.7611(11) -0.3264(3) 0.0360(12) Uani 1 1 d . . . . .
O5 O -0.3740(2) -1.1520(11) -0.2709(3) 0.0333(12) Uani 1 1 d . . . . .
O2 O -0.2322(3) -0.7973(12) -0.7029(3) 0.0439(14) Uani 1 1 d . . . . .
N3 N -0.3701(2) -0.9645(12) -0.3278(4) 0.0259(13) Uani 1 1 d . . . . .
N8 N -0.5212(3) -0.1041(11) -0.4500(3) 0.0232(11) Uani 1 1 d . . . . .
N1 N -0.2621(3) -0.6967(11) -0.6351(4) 0.0269(12) Uani 1 1 d . . . . .
N6 N -0.4447(3) -0.7829(11) -0.7285(3) 0.0249(12) Uani 1 1 d . . . . .
H6 H -0.4478 -0.8661 -0.7829 0.030 Uiso 1 1 calc R . . . .
O3 O -0.1269(2) -1.4810(11) -0.5136(4) 0.0405(14) Uani 1 1 d . . . . .
O4 O -0.1536(3) -1.5156(12) -0.3658(4) 0.0478(14) Uani 1 1 d . . . . .
N4 N -0.3816(3) -0.6796(12) -0.5055(3) 0.0239(12) Uani 1 1 d . . . . .
H4 H -0.3990 -0.5754 -0.4612 0.029 Uiso 1 1 calc R . . . .
N7 N -0.4007(2) -0.8616(12) -0.6584(3) 0.0235(12) Uani 1 1 d . . . . .
N5 N -0.4627(2) -0.4985(11) -0.6189(4) 0.0238(12) Uani 1 1 d . . . . .
H5 H -0.4788 -0.3618 -0.5855 0.029 Uiso 1 1 calc R . . . .
N2 N -0.1593(3) -1.4126(13) -0.4431(5) 0.0334(13) Uani 1 1 d . . . . .
C7 C -0.4130(3) -0.6823(14) -0.5931(4) 0.0203(13) Uani 1 1 d . . . . .
C6 C -0.3236(3) -0.8374(13) -0.4866(4) 0.0209(12) Uani 1 1 d . . . . .
C4 C -0.2625(3) -1.1668(13) -0.3857(5) 0.0252(13) Uani 1 1 d . . . . .
H4A H -0.2596 -1.2648 -0.3285 0.030 Uiso 1 1 calc R . . . .
C5 C -0.3170(3) -0.9890(13) -0.4023(4) 0.0234(13) Uani 1 1 d . . . . .
C8 C -0.4819(3) -0.5700(14) -0.7058(4) 0.0253(13) Uani 1 1 d . . . . .
H8 H -0.5161 -0.4827 -0.7437 0.030 Uiso 1 1 calc R . . . .
C2 C -0.2129(3) -1.0475(13) -0.5361(5) 0.0256(14) Uani 1 1 d . . . . .
H2 H -0.1769 -1.0675 -0.5816 0.031 Uiso 1 1 calc R . . . .
C1 C -0.2669(3) -0.8664(13) -0.5501(4) 0.0224(13) Uani 1 1 d . . . . .
C3 C -0.2119(3) -1.1982(13) -0.4554(4) 0.0254(14) Uani 1 1 d . . . . .

loop_
_atom_site_aniso_label
_atom_site_aniso_U_11
_atom_site_aniso_U_22
_atom_site_aniso_U_33
_atom_site_aniso_U_23
_atom_site_aniso_U_13
_atom_site_aniso_U_12
O8 0.032(2) 0.039(3) 0.019(2) -0.002(2) 0.0038(19) 0.009(2)
O9 0.043(3) 0.034(3) 0.015(2) 0.006(2) 0.0066(19) -0.001(2)
O1 0.035(2) 0.031(3) 0.025(2) 0.002(2) 0.000(2) -0.003(2)
O7 0.032(2) 0.043(3) 0.025(2) -0.005(2) -0.006(2) 0.014(2)
O6 0.033(2) 0.053(3) 0.021(2) -0.003(2) 0.000(2) 0.017(2)
O5 0.030(2) 0.046(3) 0.024(2) 0.009(2) -0.002(2) -0.006(2)
O2 0.045(3) 0.062(4) 0.025(2) 0.000(2) 0.016(2) 0.015(3)
N3 0.020(2) 0.039(4) 0.019(3) -0.006(3) -0.003(2) -0.002(2)
N8 0.025(2) 0.027(3) 0.018(2) 0.000(2) -0.001(2) -0.004(2)
N1 0.023(2) 0.034(3) 0.024(3) -0.003(2) -0.003(2) 0.000(2)
N6 0.024(2) 0.037(3) 0.014(2) -0.003(2) -0.005(2) 0.000(2)
O3 0.030(3) 0.043(3) 0.049(3) -0.018(2) -0.004(2) 0.012(2)
O4 0.042(3) 0.047(3) 0.055(3) 0.020(3) -0.002(3) 0.012(2)
N4 0.022(2) 0.034(3) 0.015(3) -0.005(2) -0.005(2) 0.006(2)
N7 0.022(2) 0.030(3) 0.018(3) 0.001(2) -0.003(2) 0.002(2)
N5 0.022(2) 0.030(3) 0.019(3) -0.002(2) -0.006(2) 0.004(2)
N2 0.020(2) 0.034(3) 0.046(4) -0.004(3) -0.004(3) 0.000(2)
C7 0.018(2) 0.026(3) 0.016(3) 0.000(2) 0.000(2) -0.002(2)
C6 0.018(2) 0.025(3) 0.019(3) -0.004(3) -0.003(2) 0.003(2)
C4 0.021(3) 0.031(3) 0.024(3) -0.005(3) -0.010(3) 0.002(3)
C5 0.021(3) 0.030(3) 0.019(3) -0.005(3) -0.004(3) 0.002(3)
C8 0.029(3) 0.028(3) 0.019(3) -0.001(3) -0.005(3) 0.001(3)
C2 0.018(3) 0.031(4) 0.028(3) -0.010(3) -0.003(3) 0.003(3)
C1 0.020(3) 0.028(3) 0.019(3) -0.005(3) 0.000(2) 0.002(3)
C3 0.020(3) 0.026(3) 0.030(3) -0.008(3) -0.008(3) 0.002(2)

loop_
_atom_type_symbol
_atom_type_description
_atom_type_scat_dispersion_real
_atom_type_scat_dispersion_imag
_atom_type_scat_source
C C 0.0033 0.0016 'International Tables Vol C Tables 4.2.6.8 and 6.1.1.4'
H H 0.0000 0.0000 'International Tables Vol C Tables 4.2.6.8 and 6.1.1.4'
N N 0.0061 0.0033 'International Tables Vol C Tables 4.2.6.8 and 6.1.1.4'
O O 0.0106 0.0060 'International Tables Vol C Tables 4.2.6.8 and 6.1.1.4'

loop_
_geom_angle_atom_site_label_1
_geom_angle_atom_site_label_2
_geom_angle_atom_site_label_3
_geom_angle
_geom_angle_site_symmetry_1
_geom_angle_site_symmetry_3
_geom_angle_publ_flag
O6 N3 O5 125.1(5) . . ?
O6 N3 C5 117.9(6) . . ?
O5 N3 C5 117.0(5) . . ?
O8 N8 O9 119.3(5) . . ?
O7 N8 O8 120.5(5) . . ?
O7 N8 O9 120.2(5) . . ?
O1 N1 O2 124.5(6) . . ?
O1 N1 C1 118.9(5) . . ?
O2 N1 C1 116.5(6) . . ?
N7 N6 H6 123.8 . . ?
C8 N6 H6 123.8 . . ?
C8 N6 N7 112.4(5) . . ?
C7 N4 H4 119.4 . . ?
C6 N4 H4 119.4 . . ?
C6 N4 C7 121.2(5) . . ?
C7 N7 N6 102.7(5) . . ?
C7 N5 H5 127.3 . . ?
C8 N5 H5 127.3 . . ?
C8 N5 C7 105.3(5) . . ?
O3 N2 C3 116.3(6) . . ?
O4 N2 O3 125.6(6) . . ?
O4 N2 C3 118.0(6) . . ?
N7 C7 N4 124.9(5) . . ?
N7 C7 N5 112.6(5) . . ?
N5 C7 N4 122.5(6) . . ?
N4 C6 C5 122.2(5) . . ?
N4 C6 C1 122.9(6) . . ?
C1 C6 C5 114.9(5) . . ?
C5 C4 H4A 121.0 . . ?
C5 C4 C3 118.0(6) . . ?
C3 C4 H4A 121.0 . . ?
C6 C5 N3 120.5(5) . . ?
C4 C5 N3 116.5(5) . . ?
C4 C5 C6 123.0(5) . . ?
N6 C8 N5 107.0(5) . . ?
N6 C8 H8 126.5 . . ?
N5 C8 H8 126.5 . . ?
C1 C2 H2 120.5 . . ?
C3 C2 H2 120.5 . . ?
C3 C2 C1 118.9(6) . . ?
C6 C1 N1 121.0(5) . . ?
C2 C1 N1 116.2(5) . . ?
C2 C1 C6 122.8(6) . . ?
C4 C3 N2 117.9(6) . . ?
C2 C3 N2 120.1(6) . . ?
C2 C3 C4 122.0(6) . . ?

loop_
_geom_bond_atom_site_label_1
_geom_bond_atom_site_label_2
_geom_bond_distance
_geom_bond_site_symmetry_2
_geom_bond_publ_flag
O8 N8 1.257(7) . ?
O9 N8 1.264(6) . ?
O1 N1 1.208(7) . ?
O7 N8 1.244(7) . ?
O6 N3 1.217(7) . ?
O5 N3 1.232(7) . ?
O2 N1 1.227(7) . ?
N3 C5 1.472(8) . ?
N1 C1 1.476(8) . ?
N6 H6 0.8800 . ?
N6 N7 1.362(7) . ?
N6 C8 1.307(9) . ?
O3 N2 1.227(8) . ?
O4 N2 1.219(8) . ?
N4 H4 0.8800 . ?
N4 C7 1.385(7) . ?
N4 C6 1.378(8) . ?
N7 C7 1.304(8) . ?
N5 H5 0.8800 . ?
N5 C7 1.362(8) . ?
N5 C8 1.339(8) . ?
N2 C3 1.468(8) . ?
C6 C5 1.422(9) . ?
C6 C1 1.416(8) . ?
C4 H4A 0.9500 . ?
C4 C5 1.379(8) . ?
C4 C3 1.394(9) . ?
C8 H8 0.9500 . ?
C2 H2 0.9500 . ?
C2 C1 1.377(9) . ?
C2 C3 1.369(9) . ?
